data_7153781
loop_
_publ_author_name
'Veillard, Romain'
'Bernoud, Elise'
'Abdellah, Ibrahim'
'Lohier, Jean-Fran\,cois'
'Alayrac, Carole'
'Gaumont, Annie-Claude'

_publ_section_title
;
 Silyl alkynylphosphine-boranes: key precursors of triazolylphosphines via
 tandem desilylation-Click chemistry.
;
_journal_issue 22
_journal_name_full 'Organic &amp; biomolecular chemistry'
_journal_page_first 3635
_journal_page_last 3640
_journal_paper_doi 10.1039/c4ob00397g
_journal_volume 12
_journal_year 2014
_chemical_formula_moiety 'C20 H15 Br N3 P'
_chemical_formula_sum 'C20 H15 Br N3 P'
_chemical_formula_weight 408.23
_chemical_melting_point 393
_chemical_name_systematic
; 
 1-(4-Bromophenyl)-4-(diphenylphosphino)-1H-1,2,3-triazole 
;
_space_group_IT_number 2
_symmetry_cell_setting triclinic
_symmetry_space_group_name_Hall '-P 1'
_symmetry_space_group_name_H-M 'P -1'
_atom_sites_solution_hydrogens geom
_atom_sites_solution_primary direct
_atom_sites_solution_secondary difmap
_audit_creation_method SHELXL-97
_cell_angle_alpha 86.643(2)
_cell_angle_beta 79.834(2)
_cell_angle_gamma 82.749(2)
_cell_formula_units_Z 2
_cell_length_a 5.7216(2)
_cell_length_b 12.5095(5)
_cell_length_c 12.5281(5)
_cell_measurement_reflns_used 5148
_cell_measurement_temperature 150(2)
_cell_measurement_theta_max 32.05
_cell_measurement_theta_min 2.29
_cell_volume 874.95(6)
_computing_cell_refinement 'Bruker SAINT'
_computing_data_collection 'Bruker APEX2'
_computing_data_reduction 'Bruker SAINT'
_computing_molecular_graphics 'Bruker SHELXTL'
_computing_publication_material 'Bruker SHELXTL'
_computing_structure_refinement 'SHELXL-97 (Sheldrick, 2008)'
_computing_structure_solution 'SHELXS-97 (Sheldrick, 2008)'
_diffrn_ambient_temperature 150(2)
_diffrn_measured_fraction_theta_full 0.982
_diffrn_measured_fraction_theta_max 0.982
_diffrn_measurement_device_type 'Bruker APEX-II CCD'
_diffrn_measurement_method '\f and \w scans'
_diffrn_radiation_monochromator graphite
_diffrn_radiation_source 'fine-focus sealed tube'
_diffrn_radiation_type MoK\a
_diffrn_radiation_wavelength 0.71073
_diffrn_reflns_av_R_equivalents 0.0228
_diffrn_reflns_av_sigmaI/netI 0.0301
_diffrn_reflns_limit_h_max 7
_diffrn_reflns_limit_h_min -7
_diffrn_reflns_limit_k_max 16
_diffrn_reflns_limit_k_min -16
_diffrn_reflns_limit_l_max 16
_diffrn_reflns_limit_l_min -16
_diffrn_reflns_number 11222
_diffrn_reflns_theta_full 28.69
_diffrn_reflns_theta_max 28.69
_diffrn_reflns_theta_min 2.29
_exptl_absorpt_coefficient_mu 2.448
_exptl_absorpt_correction_T_max 0.8339
_exptl_absorpt_correction_T_min 0.3637
_exptl_absorpt_correction_type numerical
_exptl_crystal_colour colourless
_exptl_crystal_density_diffrn 1.550
_exptl_crystal_density_method 'not measured'
_exptl_crystal_description needle
_exptl_crystal_F_000 412
_exptl_crystal_size_max 0.41
_exptl_crystal_size_mid 0.13
_exptl_crystal_size_min 0.06
_refine_diff_density_max 0.366
_refine_diff_density_min -0.260
_refine_diff_density_rms 0.059
_refine_ls_extinction_method none
_refine_ls_goodness_of_fit_ref 1.033
_refine_ls_hydrogen_treatment constr
_refine_ls_matrix_type full
_refine_ls_number_parameters 226
_refine_ls_number_reflns 4448
_refine_ls_number_restraints 0
_refine_ls_restrained_S_all 1.033
_refine_ls_R_factor_all 0.0368
_refine_ls_R_factor_gt 0.0271
_refine_ls_shift/su_max 0.001
_refine_ls_shift/su_mean 0.000
_refine_ls_structure_factor_coef Fsqd
_refine_ls_weighting_details 'calc w=1/[\s^2^(Fo^2^)+(0.0287P)^2^+0.2794P] where P=(Fo^2^+2Fc^2^)/3'
_refine_ls_weighting_scheme calc
_refine_ls_wR_factor_gt 0.0597
_refine_ls_wR_factor_ref 0.0630
_reflns_number_gt 3772
_reflns_number_total 4448
_reflns_threshold_expression >2sigma(I)
_cod_data_source_file c4ob00397g2.cif
_cod_data_source_block 1j
_cod_depositor_comments
;
The following automatic conversions were performed:

'_symmetry_cell_setting' value 'Triclinic' changed to 'triclinic'
according to
/usr/data/users/saulius/crontab/automatic-downloads/rss-feeds/RSC/lib/dictionaries/cif_core.dic
dictionary named 'cif_core.dic' version 2.4.2 from 2011-04-26.

Automatic conversion script
Id: cif_fix_values 2281 2013-09-26 08:29:07Z andrius 

 Adding full bibliography for 7153779--7153787.cif.
;
_cod_database_code 7153781

loop_
_symmetry_equiv_pos_as_xyz
'x, y, z'
'-x, -y, -z'

loop_
_atom_site_label
_atom_site_type_symbol
_atom_site_fract_x
_atom_site_fract_y
_atom_site_fract_z
_atom_site_U_iso_or_equiv
_atom_site_adp_type
_atom_site_occupancy
_atom_site_symmetry_multiplicity
_atom_site_calc_flag
_atom_site_refinement_flags
Br1 Br 0.34315(3) 0.187970(15) -0.038353(15) 0.02828(6) Uani 1 1 d .
P1 P 0.61961(8) 0.77724(3) 0.39387(3) 0.01895(9) Uani 1 1 d .
N1 N 0.6661(2) 0.53165(11) 0.20587(11) 0.0169(3) Uani 1 1 d .
N2 N 0.9014(2) 0.54611(11) 0.19147(11) 0.0201(3) Uani 1 1 d .
N3 N 0.9194(2) 0.62503(11) 0.25252(11) 0.0203(3) Uani 1 1 d .
C1 C 0.4471(3) 0.29258(13) 0.03990(13) 0.0186(3) Uani 1 1 d .
C2 C 0.3120(3) 0.32543(13) 0.13746(14) 0.0206(3) Uani 1 1 d .
H2 H 0.1690 0.2949 0.1659 0.025 Uiso 1 1 calc R
C3 C 0.3871(3) 0.40348(13) 0.19356(13) 0.0190(3) Uani 1 1 d .
H3 H 0.2972 0.4259 0.2614 0.023 Uiso 1 1 calc R
C4 C 0.5935(3) 0.44841(12) 0.15016(13) 0.0167(3) Uani 1 1 d .
C5 C 0.5347(3) 0.60245(13) 0.27667(13) 0.0180(3) Uani 1 1 d .
H5 H 0.3666 0.6093 0.3006 0.022 Uiso 1 1 calc R
C6 C 0.6962(3) 0.66246(12) 0.30667(13) 0.0176(3) Uani 1 1 d .
C7 C 0.8527(3) 0.75754(14) 0.47909(13) 0.0204(3) Uani 1 1 d .
C8 C 0.8996(3) 0.84782(15) 0.52855(15) 0.0271(4) Uani 1 1 d .
H8 H 0.8249 0.9172 0.5107 0.032 Uiso 1 1 calc R
C9 C 1.0533(4) 0.83767(16) 0.60313(15) 0.0310(4) Uani 1 1 d .
H9 H 1.0830 0.9000 0.6361 0.037 Uiso 1 1 calc R
C10 C 1.1640(3) 0.73753(16) 0.63016(14) 0.0297(4) Uani 1 1 d .
H10 H 1.2688 0.7307 0.6818 0.036 Uiso 1 1 calc R
C11 C 0.9658(3) 0.65701(14) 0.50620(14) 0.0261(4) Uani 1 1 d .
H11 H 0.9370 0.5945 0.4733 0.031 Uiso 1 1 calc R
C12 C 1.1207(4) 0.64748(16) 0.58124(15) 0.0302(4) Uani 1 1 d .
H12 H 1.1973 0.5785 0.5990 0.036 Uiso 1 1 calc R
C13 C 0.7196(3) 0.88660(13) 0.29945(13) 0.0186(3) Uani 1 1 d .
C14 C 0.5450(3) 0.97144(14) 0.28374(14) 0.0240(4) Uani 1 1 d .
H14 H 0.3878 0.9718 0.3241 0.029 Uiso 1 1 calc R
C15 C 0.5985(4) 1.05557(15) 0.20962(16) 0.0299(4) Uani 1 1 d .
H15 H 0.4788 1.1135 0.1999 0.036 Uiso 1 1 calc R
C16 C 0.8258(4) 1.05490(15) 0.15018(15) 0.0292(4) Uani 1 1 d .
H16 H 0.8616 1.1117 0.0984 0.035 Uiso 1 1 calc R
C17 C 1.0025(3) 0.97147(14) 0.16572(14) 0.0259(4) Uani 1 1 d .
H17 H 1.1592 0.9716 0.1250 0.031 Uiso 1 1 calc R
C18 C 0.9504(3) 0.88801(13) 0.24060(14) 0.0215(3) Uani 1 1 d .
H18 H 1.0722 0.8316 0.2519 0.026 Uiso 1 1 calc R
C19 C 0.7294(3) 0.41390(14) 0.05278(14) 0.0230(4) Uani 1 1 d .
H19 H 0.8722 0.4445 0.0241 0.028 Uiso 1 1 calc R
C20 C 0.6572(3) 0.33506(14) -0.00251(14) 0.0229(4) Uani 1 1 d .
H20 H 0.7507 0.3103 -0.0688 0.027 Uiso 1 1 calc R

loop_
_atom_site_aniso_label
_atom_site_aniso_U_11
_atom_site_aniso_U_22
_atom_site_aniso_U_33
_atom_site_aniso_U_23
_atom_site_aniso_U_13
_atom_site_aniso_U_12
Br1 0.03500(11) 0.02869(10) 0.02505(10) -0.00591(7) -0.00885(7) -0.01116(8)
P1 0.0195(2) 0.0183(2) 0.0184(2) -0.00261(16) -0.00136(16) -0.00149(16)
N1 0.0139(6) 0.0190(7) 0.0182(7) -0.0002(5) -0.0033(5) -0.0033(5)
N2 0.0159(7) 0.0215(7) 0.0228(7) -0.0034(6) -0.0023(6) -0.0022(5)
N3 0.0175(7) 0.0212(7) 0.0223(7) -0.0037(6) -0.0027(6) -0.0026(5)
C1 0.0219(8) 0.0156(7) 0.0203(8) 0.0010(6) -0.0091(6) -0.0026(6)
C2 0.0175(8) 0.0210(8) 0.0232(8) 0.0005(7) -0.0027(6) -0.0040(6)
C3 0.0169(8) 0.0212(8) 0.0183(8) -0.0014(6) -0.0019(6) -0.0013(6)
C4 0.0178(8) 0.0150(7) 0.0179(7) -0.0002(6) -0.0057(6) -0.0004(6)
C5 0.0169(8) 0.0186(8) 0.0180(8) -0.0010(6) -0.0021(6) -0.0009(6)
C6 0.0191(8) 0.0152(7) 0.0181(8) 0.0005(6) -0.0029(6) -0.0013(6)
C7 0.0227(8) 0.0239(8) 0.0137(7) -0.0013(6) -0.0005(6) -0.0033(7)
C8 0.0344(10) 0.0235(9) 0.0240(9) -0.0062(7) -0.0086(8) 0.0013(8)
C9 0.0395(11) 0.0319(10) 0.0240(9) -0.0076(8) -0.0095(8) -0.0042(8)
C10 0.0318(10) 0.0408(11) 0.0175(8) 0.0026(8) -0.0070(7) -0.0063(8)
C11 0.0353(10) 0.0210(8) 0.0234(9) 0.0024(7) -0.0075(8) -0.0064(7)
C12 0.0392(11) 0.0270(10) 0.0243(9) 0.0084(8) -0.0090(8) -0.0021(8)
C13 0.0228(8) 0.0172(8) 0.0174(8) -0.0031(6) -0.0068(6) -0.0025(6)
C14 0.0231(9) 0.0248(9) 0.0249(9) -0.0039(7) -0.0080(7) 0.0009(7)
C15 0.0362(11) 0.0217(9) 0.0343(10) 0.0019(8) -0.0173(8) 0.0018(8)
C16 0.0419(11) 0.0259(9) 0.0240(9) 0.0046(7) -0.0139(8) -0.0110(8)
C17 0.0303(10) 0.0257(9) 0.0235(9) -0.0024(7) -0.0051(7) -0.0090(8)
C18 0.0218(8) 0.0198(8) 0.0234(8) -0.0032(7) -0.0051(7) -0.0014(7)
C19 0.0214(8) 0.0251(9) 0.0222(8) -0.0025(7) 0.0020(7) -0.0086(7)
C20 0.0262(9) 0.0249(9) 0.0174(8) -0.0032(7) -0.0006(7) -0.0058(7)

loop_
_atom_type_symbol
_atom_type_description
_atom_type_scat_dispersion_real
_atom_type_scat_dispersion_imag
_atom_type_scat_source
C C 0.0033 0.0016 'International Tables Vol C Tables 4.2.6.8 and 6.1.1.4'
H H 0.0000 0.0000 'International Tables Vol C Tables 4.2.6.8 and 6.1.1.4'
N N 0.0061 0.0033 'International Tables Vol C Tables 4.2.6.8 and 6.1.1.4'
P P 0.1023 0.0942 'International Tables Vol C Tables 4.2.6.8 and 6.1.1.4'
Br Br -0.2901 2.4595 'International Tables Vol C Tables 4.2.6.8 and 6.1.1.4'

loop_
_geom_angle_atom_site_label_1
_geom_angle_atom_site_label_2
_geom_angle_atom_site_label_3
_geom_angle
C6 P1 C13 101.05(7)
C6 P1 C7 102.68(7)
C13 P1 C7 101.87(7)
C5 N1 N2 110.53(13)
C5 N1 C4 129.94(13)
N2 N1 C4 119.52(13)
N3 N2 N1 107.19(13)
N2 N3 C6 109.35(13)
C2 C1 C20 121.33(15)
C2 C1 Br1 119.64(12)
C20 C1 Br1 119.03(13)
C1 C2 C3 119.36(15)
C1 C2 H2 120.3
C3 C2 H2 120.3
C4 C3 C2 119.60(15)
C4 C3 H3 120.2
C2 C3 H3 120.2
C3 C4 C19 120.56(15)
C3 C4 N1 119.63(14)
C19 C4 N1 119.80(14)
N1 C5 C6 105.24(14)
N1 C5 H5 127.4
C6 C5 H5 127.4
C5 C6 N3 107.69(14)
C5 C6 P1 125.14(13)
N3 C6 P1 127.00(12)
C11 C7 C8 118.36(16)
C11 C7 P1 123.81(13)
C8 C7 P1 117.45(13)
C9 C8 C7 120.88(17)
C9 C8 H8 119.6
C7 C8 H8 119.6
C8 C9 C10 120.49(18)
C8 C9 H9 119.8
C10 C9 H9 119.8
C12 C10 C9 119.27(17)
C12 C10 H10 120.4
C9 C10 H10 120.4
C7 C11 C12 120.42(17)
C7 C11 H11 119.8
C12 C11 H11 119.8
C10 C12 C11 120.57(18)
C10 C12 H12 119.7
C11 C12 H12 119.7
C14 C13 C18 119.00(16)
C14 C13 P1 115.91(13)
C18 C13 P1 125.04(13)
C15 C14 C13 120.60(17)
C15 C14 H14 119.7
C13 C14 H14 119.7
C16 C15 C14 119.89(17)
C16 C15 H15 120.1
C14 C15 H15 120.1
C15 C16 C17 120.19(17)
C15 C16 H16 119.9
C17 C16 H16 119.9
C18 C17 C16 120.06(17)
C18 C17 H17 120.0
C16 C17 H17 120.0
C17 C18 C13 120.23(16)
C17 C18 H18 119.9
C13 C18 H18 119.9
C20 C19 C4 120.00(16)
C20 C19 H19 120.0
C4 C19 H19 120.0
C19 C20 C1 119.11(16)
C19 C20 H20 120.4
C1 C20 H20 120.4

loop_
_geom_bond_atom_site_label_1
_geom_bond_atom_site_label_2
_geom_bond_distance
Br1 C1 1.8919(16)
P1 C6 1.8174(16)
P1 C13 1.8350(17)
P1 C7 1.8352(17)
N1 C5 1.351(2)
N1 N2 1.3596(18)
N1 C4 1.428(2)
N2 N3 1.3086(19)
N3 C6 1.375(2)
C1 C2 1.380(2)
C1 C20 1.383(2)
C2 C3 1.387(2)
C2 H2 0.9500
C3 C4 1.383(2)
C3 H3 0.9500
C4 C19 1.386(2)
C5 C6 1.375(2)
C5 H5 0.9500
C7 C11 1.392(2)
C7 C8 1.396(2)
C8 C9 1.382(3)
C8 H8 0.9500
C9 C10 1.383(3)
C9 H9 0.9500
C10 C12 1.383(3)
C10 H10 0.9500
C11 C12 1.392(3)
C11 H11 0.9500
C12 H12 0.9500
C13 C14 1.393(2)
C13 C18 1.396(2)
C14 C15 1.389(3)
C14 H14 0.9500
C15 C16 1.379(3)
C15 H15 0.9500
C16 C17 1.389(3)
C16 H16 0.9500
C17 C18 1.387(2)
C17 H17 0.9500
C18 H18 0.9500
C19 C20 1.381(2)
C19 H19 0.9500
C20 H20 0.9500
